data_7220580
loop_
_publ_author_name
'Berrueta Mart\'inez, Y'
'Rodr\'iguez Pirani, L S'
'Erben, M. F.'
'Reuter, C. G.'
'Vishnevskiy, Y. V.'
'Stammler, H. G.'
'Mitzel, N. W.'
'Della V\'edova, C O'

_publ_section_title
;
 The structure of chloromethyl thiocyanate, CH2ClSCN, in gas and
 crystalline phases.
;
_journal_issue 24
_journal_name_full 'Physical chemistry chemical physics : PCCP'
_journal_page_first 15805
_journal_page_last 15812
_journal_paper_doi 10.1039/c5cp01968k
_journal_volume 17
_journal_year 2015
_chemical_formula_sum 'C2 Cl2 F N S'
_chemical_formula_weight 159.99
_chemical_name_systematic
; 
 ? 
;
_space_group_IT_number 19
_symmetry_space_group_name_Hall 'P 2ac 2ab'
_symmetry_space_group_name_H-M 'P 21 21 21'
_atom_sites_solution_hydrogens geom
_atom_sites_solution_primary direct
_atom_sites_solution_secondary difmap
_audit_creation_method SHELXL-97
_audit_update_record
;
2014-08-21 deposited with the CCDC.
2015-05-28 downloaded from the CCDC.
;
_cell_angle_alpha 90.00
_cell_angle_beta 90.00
_cell_angle_gamma 90.00
_cell_formula_units_Z 4
_cell_length_a 5.93270(10)
_cell_length_b 8.38740(10)
_cell_length_c 11.56970(10)
_cell_measurement_temperature 193(2)
_cell_volume 575.707(13)
_computing_structure_refinement 'SHELXL-97 (Sheldrick, 2008)'
_computing_structure_solution 'SHELXS-97 (Sheldrick, 2008)'
_diffrn_ambient_temperature 193(2)
_diffrn_measured_fraction_theta_full 0.847
_diffrn_measured_fraction_theta_max 0.847
_diffrn_radiation_monochromator graphite
_diffrn_radiation_source 'fine-focus sealed tube'
_diffrn_radiation_type MoK\a
_diffrn_radiation_wavelength 0.71073
_diffrn_reflns_av_R_equivalents 0.0186
_diffrn_reflns_av_sigmaI/netI 0.0137
_diffrn_reflns_limit_h_max 8
_diffrn_reflns_limit_h_min -8
_diffrn_reflns_limit_k_max 9
_diffrn_reflns_limit_k_min -9
_diffrn_reflns_limit_l_max 16
_diffrn_reflns_limit_l_min -16
_diffrn_reflns_number 6628
_diffrn_reflns_theta_full 30.47
_diffrn_reflns_theta_max 30.47
_diffrn_reflns_theta_min 3.00
_exptl_absorpt_coefficient_mu 1.377
_exptl_crystal_density_diffrn 1.846
_exptl_crystal_density_method 'not measured'
_exptl_crystal_F_000 312
_refine_diff_density_max 0.322
_refine_diff_density_min -0.310
_refine_diff_density_rms 0.044
_refine_ls_abs_structure_details 'Flack H D (1983), Acta Cryst. A39, 876-881'
_refine_ls_abs_structure_Flack 0.06(9)
_refine_ls_extinction_coef 0.005(3)
_refine_ls_extinction_expression Fc^*^=kFc[1+0.001xFc^2^\l^3^/sin(2\q)]^-1/4^
_refine_ls_extinction_method SHELXL
_refine_ls_goodness_of_fit_ref 1.033
_refine_ls_hydrogen_treatment mixed
_refine_ls_matrix_type full
_refine_ls_number_parameters 65
_refine_ls_number_reflns 1503
_refine_ls_number_restraints 0
_refine_ls_restrained_S_all 1.033
_refine_ls_R_factor_all 0.0234
_refine_ls_R_factor_gt 0.0225
_refine_ls_shift/su_max 0.000
_refine_ls_shift/su_mean 0.000
_refine_ls_structure_factor_coef Fsqd
_refine_ls_weighting_details 'calc w=1/[\s^2^(Fo^2^)+(0.0292P)^2^+0.1676P] where P=(Fo^2^+2Fc^2^)/3'
_refine_ls_weighting_scheme calc
_refine_ls_wR_factor_gt 0.0558
_refine_ls_wR_factor_ref 0.0566
_reflns_number_gt 1461
_reflns_number_total 1503
_reflns_threshold_expression >2sigma(I)
_cod_data_source_file c5cp01968k2.cif
_cod_data_source_block scn_fcl2
_cod_depositor_comments 'Adding full bibliography for 7220580.cif.'
_cod_database_code 7220580
_audit_block_doi 10.5517/cc1381cs

loop_
_symmetry_equiv_pos_as_xyz
'x, y, z'
'-x+1/2, -y, z+1/2'
'-x, y+1/2, -z+1/2'
'x+1/2, -y+1/2, -z'

loop_
_atom_site_label
_atom_site_type_symbol
_atom_site_fract_x
_atom_site_fract_y
_atom_site_fract_z
_atom_site_U_iso_or_equiv
_atom_site_adp_type
_atom_site_occupancy
_atom_site_symmetry_multiplicity
_atom_site_calc_flag
Cl1 Cl 0.49091(9) 0.60626(7) 0.22880(4) 0.04788(14) Uani 1 1 d
Cl2 Cl 0.05247(9) 0.72018(9) 0.29878(5) 0.06086(18) Uani 1 1 d
S1 S 0.24955(7) 0.47464(6) 0.43349(4) 0.03875(12) Uani 1 1 d
N1 N 0.6962(3) 0.3916(2) 0.49844(17) 0.0510(4) Uani 1 1 d
F1 F 0.4158(2) 0.76203(15) 0.40982(11) 0.0538(3) Uani 1 1 d
C1 C 0.5180(3) 0.4274(2) 0.47097(13) 0.0349(4) Uani 1 1 d
C2 C 0.3148(3) 0.6493(2) 0.34602(13) 0.0311(3) Uani 1 1 d

loop_
_atom_site_aniso_label
_atom_site_aniso_U_11
_atom_site_aniso_U_22
_atom_site_aniso_U_33
_atom_site_aniso_U_23
_atom_site_aniso_U_13
_atom_site_aniso_U_12
Cl1 0.0483(2) 0.0589(3) 0.03648(18) 0.00889(18) 0.01107(18) 0.0077(2)
Cl2 0.0454(2) 0.0772(4) 0.0600(3) 0.0155(3) -0.0061(2) 0.0255(2)
S1 0.03035(17) 0.0409(3) 0.0450(2) 0.01240(17) 0.00357(16) -0.00191(17)
N1 0.0484(9) 0.0447(12) 0.0599(9) 0.0113(8) -0.0130(7) 0.0016(7)
F1 0.0803(9) 0.0294(7) 0.0516(6) -0.0062(5) -0.0182(6) -0.0060(6)
C1 0.0415(8) 0.0286(10) 0.0347(6) 0.0050(6) -0.0041(6) 0.0000(6)
C2 0.0337(7) 0.0302(9) 0.0294(6) 0.0013(6) -0.0026(5) 0.0021(6)

loop_
_atom_type_symbol
_atom_type_description
_atom_type_scat_dispersion_real
_atom_type_scat_dispersion_imag
_atom_type_scat_source
C C 0.0033 0.0016 'International Tables Vol C Tables 4.2.6.8 and 6.1.1.4'
N N 0.0061 0.0033 'International Tables Vol C Tables 4.2.6.8 and 6.1.1.4'
F F 0.0171 0.0103 'International Tables Vol C Tables 4.2.6.8 and 6.1.1.4'
S S 0.1246 0.1234 'International Tables Vol C Tables 4.2.6.8 and 6.1.1.4'
Cl Cl 0.1484 0.1585 'International Tables Vol C Tables 4.2.6.8 and 6.1.1.4'

loop_
_geom_angle_atom_site_label_1
_geom_angle_atom_site_label_2
_geom_angle_atom_site_label_3
_geom_angle
C1 S1 C2 97.47(8)
N1 C1 S1 177.75(17)
F1 C2 Cl1 107.79(12)
F1 C2 Cl2 109.21(12)
Cl1 C2 Cl2 110.99(8)
F1 C2 S1 110.87(11)
Cl1 C2 S1 113.06(10)
Cl2 C2 S1 104.89(9)

loop_
_geom_bond_atom_site_label_1
_geom_bond_atom_site_label_2
_geom_bond_distance
Cl1 C2 1.7495(16)
Cl2 C2 1.7536(16)
S1 C1 1.6975(19)
S1 C2 1.8221(18)
N1 C1 1.144(3)
F1 C2 1.341(2)

loop_
_geom_torsion_atom_site_label_1
_geom_torsion_atom_site_label_2
_geom_torsion_atom_site_label_3
_geom_torsion_atom_site_label_4
_geom_torsion
C2 S1 C1 N1 177(100)
C1 S1 C2 F1 -61.54(13)
C1 S1 C2 Cl1 59.63(10)
C1 S1 C2 Cl2 -179.30(8)
